data_9016743
loop_
_publ_author_name
'Phillips, M. W.'
'Ribbe, P. H.'

_publ_section_title
;
 The structures of monoclinic potassium-rich feldspars
 Note: variety adularia
;
_journal_name_full 'American Mineralogist'
_journal_page_first 263
_journal_page_last 270
_journal_volume 58
_journal_year 1973
_chemical_compound_source 'St. Gotthard, Switzerland'
_chemical_formula_sum 'Al1.02 K0.88 Na0.12 O8 Si2.98'
_chemical_name_mineral Orthoclase
_space_group_IT_number 12
_space_group_name_Hall '-C 2y'
_space_group_name_H-M_alt 'C 1 2/m 1'
_symmetry_space_group_name_H-M 'C 1 2/m 1'
_cell_angle_alpha 90
_cell_angle_beta 116.00
_cell_angle_gamma 90
_cell_formula_units_Z 4
_cell_length_a 8.545
_cell_length_b 12.967
_cell_length_c 7.201
_cell_volume 717.141
_database_code_amcsd 0000313
_exptl_crystal_density_diffrn 2.560
_cod_data_source_file inputs/fixed/downloads/00/00394.cif
_cod_data_source_block 00394
_cod_original_formula_sum '(Si2.98 Al1.02) (K.88 Na.12) O8'
_cod_database_code 9016743

loop_
_space_group_symop_operation_xyz
x,y,z
1/2+x,1/2+y,z
x,-y,z
1/2+x,1/2-y,z
-x,y,-z
1/2-x,1/2+y,-z
-x,-y,-z
1/2-x,1/2-y,-z

loop_
_atom_site_aniso_label
_atom_site_aniso_U_11
_atom_site_aniso_U_22
_atom_site_aniso_U_33
_atom_site_aniso_U_12
_atom_site_aniso_U_13
_atom_site_aniso_U_23
Si1 0.01225 0.01107 0.01061 -0.00151 0.00554 -0.00128
Al1 0.01225 0.01107 0.01061 -0.00151 0.00554 -0.00128
Si2 0.00986 0.00767 0.01040 0.00000 0.00453 0.00085
Al2 0.00986 0.00767 0.01040 0.00000 0.00453 0.00085
K 0.01942 0.03067 0.02716 0.00000 0.00755 0.00000
Na 0.01942 0.03067 0.02716 0.00000 0.00755 0.00000
OA(1) 0.02420 0.01789 0.02440 0.00000 0.01234 0.00000
OA(2) 0.01942 0.01193 0.02037 0.00000 0.00428 0.00000
OB 0.02301 0.02811 0.02653 -0.00252 0.01586 0.00085
OC 0.01703 0.01533 0.02016 -0.00303 0.00655 -0.00255
OD 0.02062 0.01704 0.01507 0.00050 0.00478 0.00170

loop_
_atom_site_label
_atom_site_fract_x
_atom_site_fract_y
_atom_site_fract_z
_atom_site_occupancy
_atom_site_type_symbol
_atom_site_attached_hydrogens
Si1 0.00930 0.18420 0.22430 0.60000 Si 0
Al1 0.00930 0.18420 0.22430 0.40000 Al 0
Si2 0.70780 0.11760 0.34450 0.89000 Si 0
Al2 0.70780 0.11760 0.34450 0.11000 Al 0
K 0.28340 0.00000 0.13720 0.88000 K 0
Na 0.28340 0.00000 0.13720 0.12000 Na 0
OA(1) 0.00000 0.14470 0.00000 1.00000 O 0
OA(2) 0.63390 0.00000 0.28480 1.00000 O 0
OB 0.82620 0.14490 0.22800 1.00000 O 0
OC 0.03390 0.31170 0.25850 1.00000 O 0
OD 0.18210 0.12570 0.40700 1.00000 O 0

loop_
_cod_changelog_entry_id
_cod_changelog_entry_author
_cod_changelog_entry_date
_cod_changelog_entry_text
1
;cod-tools version 3.8.0
Id: cif_guess_AMCSD_atom_types 9581 2023-05-17 12:35:41Z saulius
;
2023-05-23T09:22:18+03:00
;Derived atom types and hydrogen counts
from atom names that follow the AMCSD naming convention
(Wat == water, O-H == hydroxyl).
;

loop_
_cod_related_entry_id
_cod_related_entry_database
_cod_related_entry_code
1 AMCSD 0000313
